data_7157410
loop_
_publ_author_name
'Kubo, Masahiro'
'Takase, Ko'
'Noguchi, Keiichi'
'Nakano, Koji'

_publ_section_title
;
 Solvent-sensitive circularly polarized luminescent compounds bearing a
 9,9'-spirobi[fluorene] skeleton.
;
_journal_issue 15
_journal_name_full 'Organic &amp; biomolecular chemistry'
_journal_page_first 2866
_journal_page_last 2876
_journal_paper_doi 10.1039/c9ob02681a
_journal_volume 18
_journal_year 2020
_chemical_formula_moiety '2(C51 H32 N4), 2(C H4 O), C1 H2 Cl2'
_chemical_formula_sum 'C105 H74 Cl2 N8 O2'
_chemical_formula_weight 1550.62
_space_group_crystal_system monoclinic
_space_group_IT_number 4
_space_group_name_Hall 'P 2yb'
_space_group_name_H-M_alt 'P 1 21 1'
_atom_sites_solution_hydrogens geom
_atom_sites_solution_primary direct
_atom_sites_solution_secondary difmap
_audit_update_record
;
2019-12-13 deposited with the CCDC.	2020-03-16 downloaded from the CCDC.
;
_cell_angle_alpha 90
_cell_angle_beta 116.7876(8)
_cell_angle_gamma 90
_cell_formula_units_Z 2
_cell_length_a 10.19377(18)
_cell_length_b 39.0375(7)
_cell_length_c 11.4370(2)
_cell_measurement_reflns_used 64729
_cell_measurement_temperature 203(2)
_cell_measurement_theta_max 68.19
_cell_measurement_theta_min 3.40
_cell_volume 4062.81(13)
_computing_cell_refinement 'RAPID AUTO'
_computing_data_collection 'RAPID AUTO (Rigaku, 2004)'
_computing_data_reduction 'RAPID AUTO'
_computing_structure_refinement 'SHELXL-2014 (Sheldrick, 2014)'
_computing_structure_solution 'SIR2011 (Burla, et al., 2012)'
_diffrn_ambient_temperature 203(2)
_diffrn_detector_area_resol_mean 10.000
_diffrn_measured_fraction_theta_full 0.996
_diffrn_measured_fraction_theta_max 0.996
_diffrn_measurement_device_type 'Rigaku R-AXIS RAPID'
_diffrn_measurement_method \w
_diffrn_radiation_type CuK\a
_diffrn_radiation_wavelength 1.54187
_diffrn_reflns_av_R_equivalents 0.0304
_diffrn_reflns_av_unetI/netI 0.0239
_diffrn_reflns_Laue_measured_fraction_full 0.996
_diffrn_reflns_Laue_measured_fraction_max 0.996
_diffrn_reflns_limit_h_max 12
_diffrn_reflns_limit_h_min -12
_diffrn_reflns_limit_k_max 47
_diffrn_reflns_limit_k_min -45
_diffrn_reflns_limit_l_max 13
_diffrn_reflns_limit_l_min -13
_diffrn_reflns_number 73644
_diffrn_reflns_point_group_measured_fraction_full 0.980
_diffrn_reflns_point_group_measured_fraction_max 0.979
_diffrn_reflns_theta_full 67.687
_diffrn_reflns_theta_max 68.216
_diffrn_reflns_theta_min 4.331
_diffrn_source 'Rotating anode'
_exptl_absorpt_coefficient_mu 1.179
_exptl_absorpt_correction_T_max 0.868
_exptl_absorpt_correction_T_min 0.553
_exptl_absorpt_correction_type numerical
_exptl_absorpt_process_details 'NUMABS (Rigaku, 1999)'
_exptl_crystal_colour colorless
_exptl_crystal_density_diffrn 1.268
_exptl_crystal_description block
_exptl_crystal_F_000 1620
_exptl_crystal_size_max 0.550
_exptl_crystal_size_mid 0.450
_exptl_crystal_size_min 0.120
_refine_diff_density_max 0.515
_refine_diff_density_min -0.973
_refine_diff_density_rms 0.075
_refine_ls_abs_structure_details
;
 Flack x determined using 6047 quotients [(I+)-(I-)]/[(I+)+(I-)]
 (Parsons, Flack and Wagner, Acta Cryst. B69 (2013) 249-259).
;
_refine_ls_abs_structure_Flack 0.126(4)
_refine_ls_extinction_method none
_refine_ls_goodness_of_fit_ref 1.109
_refine_ls_hydrogen_treatment constr
_refine_ls_matrix_type full
_refine_ls_number_parameters 1072
_refine_ls_number_reflns 14564
_refine_ls_number_restraints 45
_refine_ls_restrained_S_all 1.110
_refine_ls_R_factor_all 0.0654
_refine_ls_R_factor_gt 0.0619
_refine_ls_shift/su_max 0.005
_refine_ls_shift/su_mean 0.000
_refine_ls_structure_factor_coef Fsqd
_refine_ls_weighting_details 'w=1/[\s^2^(Fo^2^)+(0.1239P)^2^+1.0220P] where P=(Fo^2^+2Fc^2^)/3'
_refine_ls_weighting_scheme calc
_refine_ls_wR_factor_gt 0.1757
_refine_ls_wR_factor_ref 0.1809
_reflns_Friedel_coverage 0.935
_reflns_Friedel_fraction_full 0.963
_reflns_Friedel_fraction_max 0.961
_reflns_number_gt 13503
_reflns_number_total 14564
_reflns_threshold_expression 'I > 2\s(I)'
_cod_data_source_file c9ob02681a2.cif
_cod_data_source_block I
_cod_depositor_comments 'Adding full bibliography for 7157410.cif.'
_cod_original_cell_volume 4062.80(13)
_cod_original_sg_symbol_H-M 'P 21'
_cod_database_code 7157410
_shelx_space_group_comment
;
The symmetry employed for this shelxl refinement is uniquely defined
by the following loop, which should always be used as a source of
symmetry information in preference to the above space-group names.
They are only intended as comments.
;
_shelx_estimated_absorpt_t_min 0.563
_shelx_estimated_absorpt_t_max 0.871
_shelxl_version_number 2014-3

loop_
_space_group_symop_operation_xyz
'x, y, z'
'-x, y+1/2, -z'

loop_
_atom_site_label
_atom_site_type_symbol
_atom_site_fract_x
_atom_site_fract_y
_atom_site_fract_z
_atom_site_U_iso_or_equiv
_atom_site_adp_type
_atom_site_occupancy
_atom_site_site_symmetry_order
_atom_site_calc_flag
_atom_site_refinement_flags_posn
_atom_site_refinement_flags_adp
_atom_site_refinement_flags_occupancy
_atom_site_disorder_assembly
_atom_site_disorder_group
Cl1 Cl -0.4246(2) 0.14607(6) 0.8751(2) 0.0985(7) Uani 1 1 d . . . . .
Cl2 Cl -0.1292(3) 0.13210(9) 0.9167(3) 0.1183(9) Uani 1 1 d . . . . .
N1 N 0.2885(5) -0.07883(9) 0.6336(4) 0.0383(8) Uani 1 1 d . . . . .
N2 N 0.8844(4) 0.01339(10) 1.1382(4) 0.0401(8) Uani 1 1 d . . . . .
N3 N 0.8183(6) 0.15226(11) 0.5468(5) 0.0516(11) Uani 1 1 d . . . . .
N4 N -0.0565(5) 0.11203(13) 0.2914(5) 0.0595(12) Uani 1 1 d . . . . .
N5 N 0.1784(5) 0.34957(10) 0.2951(4) 0.0398(8) Uani 1 1 d . . . . .
N6 N 0.0725(5) 0.25794(10) 0.7959(4) 0.0405(9) Uani 1 1 d . . . . .
N7 N -0.4610(5) 0.12174(10) 0.2121(4) 0.0452(9) Uani 1 1 d . . . . .
N8 N 0.2009(8) 0.15842(16) -0.0304(6) 0.0792(17) Uani 1 1 d . . . . .
C1 C 0.4986(4) 0.03938(10) 0.6766(4) 0.0283(8) Uani 1 1 d . . . . .
C2 C 0.5872(4) 0.05208(10) 0.6080(4) 0.0286(8) Uani 1 1 d . . . . .
C3 C 0.6440(4) 0.08446(10) 0.6144(4) 0.0305(8) Uani 1 1 d . . . . .
H3 H 0.6350 0.1014 0.6689 0.037 Uiso 1 1 calc R U . . .
C4 C 0.7152(5) 0.09141(11) 0.5380(4) 0.0334(8) Uani 1 1 d . . . . .
C5 C 0.7280(5) 0.06601(11) 0.4562(4) 0.0370(9) Uani 1 1 d . . . . .
H5 H 0.7775 0.0711 0.4060 0.044 Uiso 1 1 calc R U . . .
C6 C 0.6690(5) 0.03392(11) 0.4489(4) 0.0355(9) Uani 1 1 d . . . . .
H6 H 0.6773 0.0171 0.3938 0.043 Uiso 1 1 calc R U . . .
C7 C 0.5965(5) 0.02683(10) 0.5246(4) 0.0307(8) Uani 1 1 d . . . . .
C8 C 0.5194(4) -0.00399(10) 0.5361(4) 0.0289(8) Uani 1 1 d . . . . .
C9 C 0.4962(5) -0.03621(11) 0.4774(4) 0.0344(9) Uani 1 1 d . . . . .
H9 H 0.5328 -0.0412 0.4172 0.041 Uiso 1 1 calc R U . . .
C10 C 0.4198(5) -0.06068(10) 0.5078(4) 0.0354(9) Uani 1 1 d . . . . .
H10 H 0.4050 -0.0823 0.4680 0.043 Uiso 1 1 calc R U . . .
C11 C 0.3629(5) -0.05398(11) 0.5978(4) 0.0344(9) Uani 1 1 d . . . . .
C12 C 0.3853(5) -0.02136(10) 0.6554(4) 0.0309(8) Uani 1 1 d . . . . .
H12 H 0.3483 -0.0161 0.7151 0.037 Uiso 1 1 calc R U . . .
C13 C 0.4621(4) 0.00292(10) 0.6234(4) 0.0284(8) Uani 1 1 d . . . . .
C14 C 0.2177(5) -0.10789(11) 0.5551(4) 0.0353(9) Uani 1 1 d . . . . .
C15 C 0.1317(6) -0.10447(12) 0.4206(5) 0.0448(11) Uani 1 1 d . . . . .
H15 H 0.1204 -0.0830 0.3801 0.054 Uiso 1 1 calc R U . . .
C16 C 0.0625(6) -0.13334(14) 0.3464(5) 0.0506(12) Uani 1 1 d . . . . .
H16 H 0.0064 -0.1312 0.2553 0.061 Uiso 1 1 calc R U . . .
C17 C 0.0745(6) -0.16476(12) 0.4038(5) 0.0475(11) Uani 1 1 d . . . . .
H17 H 0.0269 -0.1840 0.3531 0.057 Uiso 1 1 calc R U . . .
C18 C 0.1581(6) -0.16752(12) 0.5376(5) 0.0456(11) Uani 1 1 d . . . . .
H18 H 0.1667 -0.1889 0.5784 0.055 Uiso 1 1 calc R U . . .
C19 C 0.2287(5) -0.13959(12) 0.6121(5) 0.0402(10) Uani 1 1 d . . . . .
H19 H 0.2854 -0.1421 0.7031 0.048 Uiso 1 1 calc R U . . .
C20 C 0.3127(5) -0.07959(11) 0.7676(4) 0.0378(9) Uani 1 1 d . . . . .
C21 C 0.4530(6) -0.08553(13) 0.8662(5) 0.0451(11) Uani 1 1 d . . . . .
H21 H 0.5319 -0.0888 0.8459 0.054 Uiso 1 1 calc R U . . .
C22 C 0.4761(7) -0.08662(15) 0.9970(5) 0.0575(14) Uani 1 1 d . . . . .
H22 H 0.5709 -0.0905 1.0649 0.069 Uiso 1 1 calc R U . . .
C23 C 0.3598(8) -0.08199(15) 1.0255(5) 0.0612(16) Uani 1 1 d . . . . .
H23 H 0.3752 -0.0827 1.1129 0.073 Uiso 1 1 calc R U . . .
C24 C 0.2182(8) -0.07617(15) 0.9240(6) 0.0613(15) Uani 1 1 d . . . . .
H24 H 0.1386 -0.0729 0.9431 0.074 Uiso 1 1 calc R U . . .
C25 C 0.1970(6) -0.07533(13) 0.7965(5) 0.0472(11) Uani 1 1 d . . . . .
H25 H 0.1021 -0.0718 0.7283 0.057 Uiso 1 1 calc R U . . .
C26 C 0.7722(5) 0.12495(12) 0.5408(5) 0.0391(10) Uani 1 1 d . . . . .
C27 C 0.3643(4) 0.06204(9) 0.6435(4) 0.0283(8) Uani 1 1 d . . . . .
C28 C 0.2578(5) 0.07141(10) 0.5222(4) 0.0337(9) Uani 1 1 d . . . . .
H28 H 0.2572 0.0625 0.4455 0.040 Uiso 1 1 calc R U . . .
C29 C 0.1498(5) 0.09460(11) 0.5159(5) 0.0388(9) Uani 1 1 d . . . . .
C30 C 0.1508(5) 0.10784(13) 0.6301(5) 0.0454(11) Uani 1 1 d . . . . .
H30 H 0.0783 0.1236 0.6239 0.054 Uiso 1 1 calc R U . . .
C31 C 0.2571(6) 0.09789(13) 0.7514(5) 0.0431(10) Uani 1 1 d . . . . .
H31 H 0.2573 0.1066 0.8280 0.052 Uiso 1 1 calc R U . . .
C32 C 0.3652(5) 0.07460(11) 0.7590(4) 0.0341(9) Uani 1 1 d . . . . .
C33 C 0.4926(5) 0.06092(11) 0.8707(4) 0.0344(9) Uani 1 1 d . . . . .
C34 C 0.5394(5) 0.06463(13) 1.0045(5) 0.0424(10) Uani 1 1 d . . . . .
H34 H 0.4837 0.0775 1.0357 0.051 Uiso 1 1 calc R U . . .
C35 C 0.6686(6) 0.04918(13) 1.0906(4) 0.0422(10) Uani 1 1 d . . . . .
H35 H 0.7013 0.0518 1.1811 0.051 Uiso 1 1 calc R U . . .
C36 C 0.7513(5) 0.02981(11) 1.0466(4) 0.0359(9) Uani 1 1 d . . . . .
C37 C 0.7056(5) 0.02571(10) 0.9119(4) 0.0308(8) Uani 1 1 d . . . . .
H37 H 0.7615 0.0127 0.8812 0.037 Uiso 1 1 calc R U . . .
C38 C 0.5755(4) 0.04135(10) 0.8251(4) 0.0282(8) Uani 1 1 d . . . . .
C39 C 0.8786(5) -0.00602(11) 1.2411(4) 0.0363(9) Uani 1 1 d . . . . .
C40 C 0.7612(5) -0.02825(12) 1.2124(5) 0.0413(10) Uani 1 1 d . . . . .
H40 H 0.6855 -0.0298 1.1263 0.050 Uiso 1 1 calc R U . . .
C41 C 0.7558(6) -0.04800(13) 1.3102(5) 0.0466(11) Uani 1 1 d . . . . .
H41 H 0.6773 -0.0633 1.2897 0.056 Uiso 1 1 calc R U . . .
C42 C 0.8646(6) -0.04554(14) 1.4378(5) 0.0520(13) Uani 1 1 d . . . . .
H42 H 0.8603 -0.0591 1.5040 0.062 Uiso 1 1 calc R U . . .
C43 C 0.9800(6) -0.02288(15) 1.4672(5) 0.0504(12) Uani 1 1 d . . . . .
H43 H 1.0540 -0.0209 1.5539 0.061 Uiso 1 1 calc R U . . .
C44 C 0.9870(6) -0.00314(13) 1.3696(5) 0.0432(10) Uani 1 1 d . . . . .
H44 H 1.0652 0.0123 1.3903 0.052 Uiso 1 1 calc R U . . .
C45 C 1.0204(5) 0.02295(13) 1.1425(4) 0.0414(10) Uani 1 1 d . . . . .
C46 C 1.0457(6) 0.05639(14) 1.1148(6) 0.0521(12) Uani 1 1 d . . . . .
H46 H 0.9702 0.0728 1.0889 0.062 Uiso 1 1 calc R U . . .
C47 C 1.1807(8) 0.0655(2) 1.1254(7) 0.075(2) Uani 1 1 d . . . . .
H47 H 1.1970 0.0881 1.1072 0.090 Uiso 1 1 calc R U . . .
C48 C 1.2904(8) 0.0423(3) 1.1614(8) 0.092(3) Uani 1 1 d . . . . .
H48 H 1.3828 0.0492 1.1702 0.110 Uiso 1 1 calc R U . . .
C49 C 1.2681(7) 0.0088(2) 1.1855(7) 0.084(2) Uani 1 1 d . . . . .
H49 H 1.3435 -0.0075 1.2071 0.101 Uiso 1 1 calc R U . . .
C50 C 1.1318(6) -0.00078(17) 1.1774(6) 0.0581(14) Uani 1 1 d . . . . .
H50 H 1.1163 -0.0235 1.1958 0.070 Uiso 1 1 calc R U . . .
C51 C 0.0349(5) 0.10450(12) 0.3905(5) 0.0443(11) Uani 1 1 d . . . . .
C52 C 0.0054(5) 0.23138(10) 0.3385(4) 0.0293(8) Uani 1 1 d . . . . .
C53 C -0.1533(4) 0.21913(10) 0.2674(4) 0.0290(8) Uani 1 1 d . . . . .
C54 C -0.2083(5) 0.18787(10) 0.2785(4) 0.0316(8) Uani 1 1 d . . . . .
H54 H -0.1474 0.1714 0.3381 0.038 Uiso 1 1 calc R U . . .
C55 C -0.3570(5) 0.18119(11) 0.1987(4) 0.0364(9) Uani 1 1 d . . . . .
C56 C -0.4465(5) 0.20588(12) 0.1118(5) 0.0410(10) Uani 1 1 d . . . . .
H56 H -0.5462 0.2009 0.0586 0.049 Uiso 1 1 calc R U . . .
C57 C -0.3915(5) 0.23759(12) 0.1021(5) 0.0408(10) Uani 1 1 d . . . . .
H57 H -0.4533 0.2542 0.0439 0.049 Uiso 1 1 calc R U . . .
C58 C -0.2425(5) 0.24441(11) 0.1803(4) 0.0332(8) Uani 1 1 d . . . . .
C59 C -0.1524(5) 0.27457(10) 0.1934(4) 0.0323(8) Uani 1 1 d . . . . .
C60 C -0.1879(5) 0.30648(11) 0.1336(4) 0.0364(9) Uani 1 1 d . . . . .
H60 H -0.2846 0.3113 0.0712 0.044 Uiso 1 1 calc R U . . .
C61 C -0.0783(5) 0.33123(11) 0.1672(5) 0.0384(10) Uani 1 1 d . . . . .
H61 H -0.1022 0.3530 0.1282 0.046 Uiso 1 1 calc R U . . .
C62 C 0.0655(5) 0.32421(11) 0.2573(4) 0.0347(9) Uani 1 1 d . . . . .
C63 C 0.1029(5) 0.29203(10) 0.3171(4) 0.0323(8) Uani 1 1 d . . . . .
H63 H 0.2002 0.2869 0.3776 0.039 Uiso 1 1 calc R U . . .
C64 C -0.0086(5) 0.26767(10) 0.2843(4) 0.0297(8) Uani 1 1 d . . . . .
C65 C 0.1693(5) 0.37800(11) 0.2157(4) 0.0360(9) Uani 1 1 d . . . . .
C66 C 0.1202(6) 0.37487(13) 0.0812(5) 0.0486(12) Uani 1 1 d . . . . .
H66 H 0.0898 0.3534 0.0403 0.058 Uiso 1 1 calc R U . . .
C67 C 0.1164(7) 0.40341(14) 0.0077(5) 0.0519(12) Uani 1 1 d . . . . .
H67 H 0.0826 0.4010 -0.0831 0.062 Uiso 1 1 calc R U . . .
C68 C 0.1609(6) 0.43532(13) 0.0642(5) 0.0484(11) Uani 1 1 d . . . . .
H68 H 0.1566 0.4545 0.0130 0.058 Uiso 1 1 calc R U . . .
C69 C 0.2123(6) 0.43831(12) 0.1995(5) 0.0433(10) Uani 1 1 d . . . . .
H69 H 0.2448 0.4597 0.2405 0.052 Uiso 1 1 calc R U . . .
C70 C 0.2156(5) 0.41015(12) 0.2730(5) 0.0392(9) Uani 1 1 d . . . . .
H70 H 0.2499 0.4126 0.3639 0.047 Uiso 1 1 calc R U . . .
C71 C 0.2851(5) 0.35038(11) 0.4302(4) 0.0388(10) Uani 1 1 d . . . . .
C72 C 0.2411(6) 0.35642(13) 0.5269(5) 0.0464(11) Uani 1 1 d . . . . .
H72 H 0.1408 0.3592 0.5039 0.056 Uiso 1 1 calc R U . . .
C73 C 0.3437(8) 0.35835(14) 0.6562(6) 0.0586(14) Uani 1 1 d . . . . .
H73 H 0.3144 0.3628 0.7218 0.070 Uiso 1 1 calc R U . . .
C74 C 0.4914(8) 0.35360(15) 0.6886(6) 0.0619(16) Uani 1 1 d . . . . .
H74 H 0.5619 0.3546 0.7769 0.074 Uiso 1 1 calc R U . . .
C75 C 0.5352(7) 0.34746(16) 0.5942(6) 0.0635(15) Uani 1 1 d . . . . .
H75 H 0.6352 0.3440 0.6177 0.076 Uiso 1 1 calc R U . . .
C76 C 0.4314(6) 0.34637(13) 0.4625(6) 0.0486(11) Uani 1 1 d . . . . .
H76 H 0.4614 0.3429 0.3968 0.058 Uiso 1 1 calc R U . . .
C77 C -0.4139(5) 0.14840(11) 0.2068(4) 0.0363(9) Uani 1 1 d . . . . .
C78 C 0.1069(5) 0.20760(10) 0.3102(4) 0.0339(9) Uani 1 1 d . . . . .
C79 C 0.0988(5) 0.19889(12) 0.1894(5) 0.0399(10) Uani 1 1 d . . . . .
H79 H 0.0287 0.2089 0.1115 0.048 Uiso 1 1 calc R U . . .
C80 C 0.1997(6) 0.17450(12) 0.1886(5) 0.0454(11) Uani 1 1 d . . . . .
C81 C 0.3032(7) 0.15929(14) 0.3037(6) 0.0551(13) Uani 1 1 d . . . . .
H81 H 0.3682 0.1428 0.2998 0.066 Uiso 1 1 calc R U . . .
C82 C 0.3109(6) 0.16834(14) 0.4234(6) 0.0504(12) Uani 1 1 d . . . . .
H82 H 0.3809 0.1582 0.5012 0.060 Uiso 1 1 calc R U . . .
C83 C 0.2119(5) 0.19301(11) 0.4265(5) 0.0360(9) Uani 1 1 d . . . . .
C84 C 0.1942(5) 0.20687(11) 0.5358(5) 0.0362(9) Uani 1 1 d . . . . .
C85 C 0.2728(6) 0.20156(13) 0.6695(5) 0.0468(11) Uani 1 1 d . . . . .
H85 H 0.3531 0.1864 0.7027 0.056 Uiso 1 1 calc R U . . .
C86 C 0.2319(6) 0.21880(13) 0.7538(5) 0.0472(11) Uani 1 1 d . . . . .
H86 H 0.2865 0.2156 0.8446 0.057 Uiso 1 1 calc R U . . .
C87 C 0.1129(5) 0.24044(11) 0.7068(4) 0.0379(9) Uani 1 1 d . . . . .
C88 C 0.0300(5) 0.24543(10) 0.5709(4) 0.0319(8) Uani 1 1 d . . . . .
H88 H -0.0529 0.2598 0.5380 0.038 Uiso 1 1 calc R U . . .
C89 C 0.0721(4) 0.22901(10) 0.4880(4) 0.0303(8) Uani 1 1 d . . . . .
C90 C 0.1823(5) 0.27678(11) 0.8984(4) 0.0378(9) Uani 1 1 d . . . . .
C91 C 0.2738(6) 0.29868(12) 0.8708(5) 0.0431(10) Uani 1 1 d . . . . .
H91 H 0.2625 0.3005 0.7848 0.052 Uiso 1 1 calc R U . . .
C92 C 0.3810(6) 0.31770(14) 0.9702(6) 0.0509(12) Uani 1 1 d . . . . .
H92 H 0.4413 0.3325 0.9508 0.061 Uiso 1 1 calc R U . . .
C93 C 0.4007(6) 0.31529(15) 1.0983(6) 0.0561(13) Uani 1 1 d . . . . .
H93 H 0.4740 0.3282 1.1655 0.067 Uiso 1 1 calc R U . . .
C94 C 0.3117(6) 0.29392(17) 1.1248(5) 0.0552(13) Uani 1 1 d . . . . .
H94 H 0.3240 0.2923 1.2112 0.066 Uiso 1 1 calc R U . . .
C95 C 0.2033(6) 0.27446(13) 1.0274(5) 0.0458(11) Uani 1 1 d . . . . .
H95 H 0.1441 0.2597 1.0484 0.055 Uiso 1 1 calc R U . . .
C96 C -0.0663(6) 0.25118(13) 0.7925(4) 0.0421(10) Uani 1 1 d . . . . .
C97 C -0.1339(7) 0.22007(15) 0.7504(6) 0.0558(13) Uani 1 1 d . . . . .
H97 H -0.0877 0.2029 0.7246 0.067 Uiso 1 1 calc R U . . .
C98 C -0.2699(9) 0.2138(2) 0.7459(8) 0.0750(19) Uani 1 1 d . . . . .
H98 H -0.3155 0.1925 0.7172 0.090 Uiso 1 1 calc R U . . .
C99 C -0.3380(8) 0.2387(2) 0.7832(8) 0.082(2) Uani 1 1 d . . . . .
H99 H -0.4302 0.2344 0.7800 0.098 Uiso 1 1 calc R U . . .
C100 C -0.2713(7) 0.2702(2) 0.8255(6) 0.0673(16) Uani 1 1 d . . . . .
H100 H -0.3186 0.2873 0.8506 0.081 Uiso 1 1 calc R U . . .
C101 C -0.1352(6) 0.27666(15) 0.8308(5) 0.0504(12) Uani 1 1 d . . . . .
H101 H -0.0894 0.2980 0.8601 0.061 Uiso 1 1 calc R U . . .
C102 C 0.1984(8) 0.16559(14) 0.0658(7) 0.0601(15) Uani 1 1 d . . . . .
C103 C -0.2444(11) 0.1462(4) 0.9770(11) 0.120(4) Uani 1 1 d . . . . .
H10A H -0.2283 0.1320 1.0531 0.144 Uiso 1 1 calc R U . . .
H10B H -0.2160 0.1697 1.0086 0.144 Uiso 1 1 calc R U . . .
C104 C 0.1598(18) 0.0120(4) 0.8115(19) 0.175(6) Uani 1 1 d D U . . .
H10C H 0.2233 0.0161 0.9037 0.263 Uiso 0.6 1 calc R U P A 1
H10D H 0.2061 0.0208 0.7599 0.263 Uiso 0.6 1 calc R U P A 1
H10E H 0.1434 -0.0125 0.7964 0.263 Uiso 0.6 1 calc R U P A 1
H10F H 0.1425 0.0315 0.7539 0.263 Uiso 0.4 1 calc R U P B 2
H10G H 0.1836 -0.0079 0.7739 0.263 Uiso 0.4 1 calc R U P B 2
H10H H 0.2411 0.0170 0.8963 0.263 Uiso 0.4 1 calc R U P B 2
O1 O 0.0222(18) 0.0289(4) 0.7739(15) 0.136(5) Uani 0.6 1 d D U P C 1
H1 H -0.0381 0.0151 0.7771 0.205 Uiso 0.6 1 calc R U P C 1
O2 O 0.026(2) 0.0049(5) 0.827(3) 0.145(8) Uani 0.4 1 d D U P C 2
H2 H -0.0457 0.0032 0.7541 0.217 Uiso 0.4 1 calc R U P C 2
C105 C 0.4793(15) 0.2610(4) 0.4550(11) 0.137(5) Uani 1 1 d D U . . .
H10I H 0.5113 0.2576 0.5479 0.206 Uiso 0.6 1 calc R U P D 1
H10J H 0.3757 0.2556 0.4069 0.206 Uiso 0.6 1 calc R U P D 1
H10K H 0.4950 0.2848 0.4393 0.206 Uiso 0.6 1 calc R U P D 1
H10L H 0.4790 0.2698 0.5343 0.206 Uiso 0.4 1 calc R U P E 2
H10M H 0.4630 0.2365 0.4497 0.206 Uiso 0.4 1 calc R U P E 2
H10N H 0.4017 0.2720 0.3794 0.206 Uiso 0.4 1 calc R U P E 2
O3 O 0.5609(15) 0.2395(3) 0.4128(11) 0.112(4) Uani 0.6 1 d D U P F 1
H3A H 0.5381 0.2192 0.4160 0.168 Uiso 0.6 1 calc R U P F 1
O4 O 0.619(2) 0.2683(5) 0.457(2) 0.144(7) Uani 0.4 1 d D U P F 2
H4 H 0.6397 0.2529 0.4182 0.215 Uiso 0.4 1 calc R U P F 2

loop_
_atom_site_aniso_label
_atom_site_aniso_U_11
_atom_site_aniso_U_22
_atom_site_aniso_U_33
_atom_site_aniso_U_23
_atom_site_aniso_U_13
_atom_site_aniso_U_12
Cl1 0.0798(12) 0.0823(12) 0.1082(16) 0.0147(11) 0.0200(11) -0.0042(10)
Cl2 0.0915(15) 0.154(2) 0.1065(17) -0.0061(16) 0.0420(14) 0.0130(15)
N1 0.050(2) 0.0304(18) 0.0347(19) -0.0041(14) 0.0193(17) -0.0116(15)
N2 0.0375(19) 0.050(2) 0.0293(19) 0.0078(16) 0.0117(16) -0.0072(16)
N3 0.071(3) 0.039(2) 0.057(3) -0.0034(18) 0.040(2) -0.015(2)
N4 0.050(3) 0.056(3) 0.063(3) 0.004(2) 0.017(3) 0.018(2)
N5 0.048(2) 0.0315(18) 0.036(2) 0.0005(15) 0.0152(17) -0.0116(15)
N6 0.047(2) 0.047(2) 0.0319(19) -0.0067(16) 0.0207(17) -0.0096(17)
N7 0.051(2) 0.037(2) 0.053(2) -0.0045(17) 0.029(2) -0.0057(17)
N8 0.116(5) 0.077(4) 0.074(4) -0.005(3) 0.068(4) 0.013(3)
C1 0.0318(19) 0.0279(19) 0.028(2) -0.0009(15) 0.0156(17) 0.0019(14)
C2 0.0294(19) 0.0296(19) 0.0273(19) 0.0027(15) 0.0133(16) 0.0015(14)
C3 0.0327(19) 0.0268(19) 0.031(2) -0.0021(15) 0.0137(17) -0.0006(15)
C4 0.037(2) 0.031(2) 0.035(2) 0.0038(16) 0.0181(18) -0.0019(16)
C5 0.044(2) 0.038(2) 0.036(2) -0.0016(17) 0.024(2) -0.0039(18)
C6 0.046(2) 0.034(2) 0.033(2) -0.0028(16) 0.023(2) -0.0005(17)
C7 0.034(2) 0.0302(19) 0.028(2) 0.0004(15) 0.0142(17) 0.0024(15)
C8 0.034(2) 0.0259(19) 0.0271(19) 0.0015(14) 0.0135(17) 0.0025(15)
C9 0.042(2) 0.0288(19) 0.035(2) -0.0029(16) 0.0205(19) 0.0025(16)
C10 0.047(2) 0.0244(19) 0.035(2) -0.0044(16) 0.019(2) 0.0000(16)
C11 0.042(2) 0.0268(19) 0.034(2) 0.0032(16) 0.0162(19) 0.0003(16)
C12 0.035(2) 0.0276(19) 0.032(2) -0.0006(15) 0.0175(17) 0.0015(15)
C13 0.0338(19) 0.0244(18) 0.0279(19) 0.0029(15) 0.0148(17) 0.0029(15)
C14 0.038(2) 0.031(2) 0.037(2) -0.0018(17) 0.0161(19) -0.0024(16)
C15 0.055(3) 0.036(2) 0.038(2) 0.0028(19) 0.015(2) -0.005(2)
C16 0.057(3) 0.048(3) 0.035(2) -0.003(2) 0.011(2) -0.008(2)
C17 0.056(3) 0.036(2) 0.048(3) -0.011(2) 0.021(2) -0.014(2)
C18 0.060(3) 0.031(2) 0.046(3) 0.0023(19) 0.024(2) -0.006(2)
C19 0.048(3) 0.036(2) 0.035(2) 0.0026(18) 0.016(2) -0.0028(19)
C20 0.048(2) 0.028(2) 0.036(2) -0.0008(17) 0.017(2) -0.0070(17)
C21 0.046(3) 0.044(3) 0.043(3) 0.002(2) 0.019(2) -0.005(2)
C22 0.068(4) 0.050(3) 0.038(3) 0.004(2) 0.010(3) -0.013(3)
C23 0.099(5) 0.051(3) 0.036(3) -0.002(2) 0.032(3) -0.014(3)
C24 0.090(5) 0.054(3) 0.058(3) -0.002(3) 0.049(4) -0.006(3)
C25 0.048(3) 0.052(3) 0.042(3) 0.005(2) 0.021(2) -0.004(2)
C26 0.045(2) 0.040(2) 0.038(2) 0.0004(18) 0.024(2) -0.0042(19)
C27 0.0278(18) 0.0246(18) 0.035(2) -0.0021(15) 0.0167(17) -0.0031(14)
C28 0.035(2) 0.0269(19) 0.038(2) -0.0002(16) 0.0150(18) 0.0002(16)
C29 0.034(2) 0.034(2) 0.046(3) 0.0018(18) 0.016(2) 0.0024(17)
C30 0.038(2) 0.041(2) 0.058(3) -0.004(2) 0.023(2) 0.0082(19)
C31 0.047(3) 0.042(2) 0.047(3) -0.007(2) 0.027(2) 0.0043(19)
C32 0.035(2) 0.032(2) 0.039(2) -0.0031(17) 0.0201(19) -0.0020(16)
C33 0.037(2) 0.037(2) 0.035(2) -0.0048(17) 0.0207(19) -0.0026(17)
C34 0.048(3) 0.047(3) 0.037(2) -0.0102(19) 0.024(2) -0.002(2)
C35 0.054(3) 0.048(3) 0.028(2) -0.0059(18) 0.020(2) -0.007(2)
C36 0.039(2) 0.036(2) 0.030(2) 0.0027(17) 0.0140(19) -0.0047(17)
C37 0.036(2) 0.0290(19) 0.030(2) -0.0014(15) 0.0169(18) -0.0032(15)
C38 0.0326(19) 0.0249(18) 0.029(2) -0.0028(14) 0.0154(17) -0.0051(14)
C39 0.044(2) 0.034(2) 0.035(2) 0.0020(17) 0.021(2) -0.0004(17)
C40 0.045(2) 0.040(2) 0.040(2) -0.0054(19) 0.020(2) -0.0077(19)
C41 0.060(3) 0.039(2) 0.054(3) -0.002(2) 0.037(3) -0.005(2)
C42 0.063(3) 0.055(3) 0.051(3) 0.018(2) 0.036(3) 0.012(2)
C43 0.044(3) 0.065(3) 0.038(3) 0.013(2) 0.016(2) 0.006(2)
C44 0.044(2) 0.048(3) 0.034(2) 0.0042(19) 0.014(2) -0.003(2)
C45 0.040(2) 0.053(3) 0.029(2) 0.0040(19) 0.0138(19) -0.006(2)
C46 0.053(3) 0.050(3) 0.054(3) 0.002(2) 0.025(3) -0.013(2)
C47 0.063(4) 0.078(4) 0.080(4) 0.022(4) 0.027(4) -0.022(3)
C48 0.052(4) 0.145(8) 0.076(5) 0.046(5) 0.026(3) -0.017(4)
C49 0.046(3) 0.134(7) 0.075(4) 0.054(5) 0.030(3) 0.025(4)
C50 0.049(3) 0.069(4) 0.058(3) 0.026(3) 0.025(3) 0.009(3)
C51 0.038(2) 0.038(2) 0.053(3) 0.002(2) 0.016(2) 0.0081(18)
C52 0.036(2) 0.0232(18) 0.031(2) -0.0014(15) 0.0176(17) -0.0004(15)
C53 0.033(2) 0.0271(19) 0.0286(19) -0.0010(15) 0.0148(17) 0.0019(15)
C54 0.035(2) 0.0288(19) 0.033(2) 0.0011(15) 0.0165(17) 0.0006(15)
C55 0.043(2) 0.035(2) 0.035(2) -0.0060(17) 0.0209(19) -0.0066(18)
C56 0.033(2) 0.044(2) 0.038(2) 0.0000(19) 0.0100(19) -0.0049(18)
C57 0.033(2) 0.040(2) 0.038(2) 0.0075(19) 0.0063(19) 0.0003(18)
C58 0.039(2) 0.032(2) 0.030(2) 0.0003(16) 0.0169(18) 0.0004(16)
C59 0.036(2) 0.0282(19) 0.032(2) -0.0014(16) 0.0139(18) -0.0012(16)
C60 0.040(2) 0.032(2) 0.033(2) 0.0036(16) 0.0129(19) 0.0013(17)
C61 0.049(3) 0.029(2) 0.039(2) 0.0030(17) 0.021(2) 0.0002(18)
C62 0.043(2) 0.029(2) 0.033(2) -0.0040(16) 0.0184(19) -0.0071(17)
C63 0.035(2) 0.030(2) 0.032(2) -0.0005(16) 0.0148(18) -0.0022(16)
C64 0.041(2) 0.0230(18) 0.0279(19) -0.0016(15) 0.0183(17) -0.0012(15)
C65 0.041(2) 0.031(2) 0.040(2) -0.0008(17) 0.022(2) -0.0045(17)
C66 0.069(3) 0.037(2) 0.041(3) -0.007(2) 0.026(2) -0.011(2)
C67 0.077(4) 0.044(3) 0.037(3) -0.002(2) 0.028(3) -0.007(2)
C68 0.058(3) 0.040(2) 0.044(3) 0.008(2) 0.021(2) -0.006(2)
C69 0.052(3) 0.031(2) 0.046(3) -0.0006(19) 0.021(2) -0.0065(19)
C70 0.044(2) 0.036(2) 0.039(2) -0.0042(18) 0.021(2) -0.0045(18)
C71 0.049(3) 0.030(2) 0.034(2) -0.0004(17) 0.015(2) -0.0068(17)
C72 0.058(3) 0.040(2) 0.043(3) -0.003(2) 0.025(2) -0.009(2)
C73 0.091(4) 0.042(3) 0.046(3) -0.001(2) 0.034(3) -0.011(3)
C74 0.073(4) 0.045(3) 0.043(3) 0.003(2) 0.005(3) -0.009(3)
C75 0.052(3) 0.054(3) 0.063(4) 0.003(3) 0.007(3) -0.004(2)
C76 0.048(3) 0.042(3) 0.055(3) -0.002(2) 0.023(2) -0.008(2)
C77 0.037(2) 0.035(2) 0.039(2) -0.0022(17) 0.0194(19) -0.0019(18)
C78 0.039(2) 0.0258(19) 0.042(2) -0.0031(16) 0.0230(19) -0.0027(16)
C79 0.049(3) 0.036(2) 0.043(2) -0.0044(18) 0.028(2) -0.0058(19)
C80 0.058(3) 0.040(2) 0.056(3) -0.005(2) 0.041(3) -0.003(2)
C81 0.061(3) 0.047(3) 0.075(4) -0.006(3) 0.046(3) 0.007(2)
C82 0.048(3) 0.047(3) 0.063(3) 0.003(2) 0.031(3) 0.015(2)
C83 0.034(2) 0.034(2) 0.043(2) 0.0023(18) 0.0206(19) 0.0015(16)
C84 0.034(2) 0.031(2) 0.043(2) 0.0017(17) 0.0163(19) 0.0017(16)
C85 0.043(2) 0.047(3) 0.041(3) 0.005(2) 0.010(2) 0.015(2)
C86 0.052(3) 0.049(3) 0.031(2) 0.009(2) 0.011(2) 0.010(2)
C87 0.046(2) 0.034(2) 0.034(2) -0.0020(17) 0.018(2) -0.0050(18)
C88 0.034(2) 0.0278(19) 0.032(2) 0.0003(15) 0.0138(18) 0.0008(15)
C89 0.032(2) 0.0250(18) 0.033(2) 0.0005(15) 0.0137(17) -0.0026(14)
C90 0.044(2) 0.034(2) 0.033(2) -0.0005(17) 0.015(2) 0.0003(18)
C91 0.046(3) 0.039(2) 0.043(3) 0.0048(19) 0.019(2) -0.0030(19)
C92 0.040(2) 0.046(3) 0.060(3) -0.005(2) 0.017(2) -0.005(2)
C93 0.045(3) 0.060(3) 0.051(3) -0.019(3) 0.011(2) -0.007(2)
C94 0.053(3) 0.072(4) 0.037(3) -0.013(2) 0.017(2) 0.002(3)
C95 0.055(3) 0.048(3) 0.036(2) -0.004(2) 0.022(2) -0.004(2)
C96 0.050(3) 0.047(3) 0.030(2) -0.0030(19) 0.019(2) -0.011(2)
C97 0.069(4) 0.048(3) 0.060(3) -0.008(2) 0.038(3) -0.018(3)
C98 0.083(5) 0.075(4) 0.080(4) -0.021(4) 0.048(4) -0.035(4)
C99 0.072(4) 0.112(6) 0.081(5) -0.025(4) 0.052(4) -0.040(4)
C100 0.063(4) 0.092(5) 0.057(3) -0.016(3) 0.036(3) -0.006(3)
C101 0.055(3) 0.055(3) 0.048(3) -0.011(2) 0.029(2) -0.008(2)
C102 0.083(4) 0.044(3) 0.074(4) -0.004(3) 0.054(4) 0.003(3)
C103 0.081(6) 0.178(11) 0.096(7) 0.019(7) 0.034(5) 0.017(7)
C104 0.243(16) 0.134(11) 0.232(18) -0.023(11) 0.181(16) -0.012(11)
O1 0.177(13) 0.122(11) 0.149(12) 0.006(9) 0.108(11) 0.000(9)
O2 0.20(2) 0.075(11) 0.19(2) 0.004(12) 0.122(19) 0.008(13)
C105 0.145(10) 0.156(12) 0.090(7) 0.003(7) 0.035(7) 0.052(9)
O3 0.152(10) 0.100(8) 0.087(7) -0.003(6) 0.056(7) 0.019(7)
O4 0.150(15) 0.080(11) 0.159(18) 0.018(11) 0.033(15) -0.014(12)

loop_
_atom_type_symbol
_atom_type_description
_atom_type_scat_dispersion_real
_atom_type_scat_dispersion_imag
_atom_type_scat_source
C C 0.0181 0.0091 'International Tables Vol C Tables 4.2.6.8 and 6.1.1.4'
H H 0.0000 0.0000 'International Tables Vol C Tables 4.2.6.8 and 6.1.1.4'
O O 0.0492 0.0322 'International Tables Vol C Tables 4.2.6.8 and 6.1.1.4'
N N 0.0311 0.0180 'International Tables Vol C Tables 4.2.6.8 and 6.1.1.4'
Cl Cl 0.3639 0.7018 'International Tables Vol C Tables 4.2.6.8 and 6.1.1.4'

loop_
_geom_angle_atom_site_label_1
_geom_angle_atom_site_label_2
_geom_angle_atom_site_label_3
_geom_angle
_geom_angle_site_symmetry_1
_geom_angle_site_symmetry_3
_geom_angle_publ_flag
C11 N1 C14 123.7(4) . . ?
C11 N1 C20 118.0(4) . . ?
C14 N1 C20 116.7(3) . . ?
C45 N2 C39 121.1(4) . . ?
C45 N2 C36 119.7(4) . . ?
C39 N2 C36 117.5(4) . . ?
C65 N5 C62 122.7(4) . . ?
C65 N5 C71 118.3(4) . . ?
C62 N5 C71 117.3(3) . . ?
C90 N6 C96 121.8(4) . . ?
C90 N6 C87 117.7(4) . . ?
C96 N6 C87 119.6(4) . . ?
C38 C1 C2 115.7(3) . . ?
C38 C1 C13 113.8(3) . . ?
C2 C1 C13 101.1(3) . . ?
C38 C1 C27 101.6(3) . . ?
C2 C1 C27 110.9(3) . . ?
C13 C1 C27 114.3(3) . . ?
C3 C2 C7 121.6(4) . . ?
C3 C2 C1 127.2(4) . . ?
C7 C2 C1 111.0(3) . . ?
C2 C3 C4 118.1(4) . . ?
C2 C3 H3 120.9 . . ?
C4 C3 H3 120.9 . . ?
C3 C4 C5 120.7(4) . . ?
C3 C4 C26 119.2(4) . . ?
C5 C4 C26 120.1(4) . . ?
C6 C5 C4 120.8(4) . . ?
C6 C5 H5 119.6 . . ?
C4 C5 H5 119.6 . . ?
C5 C6 C7 118.8(4) . . ?
C5 C6 H6 120.6 . . ?
C7 C6 H6 120.6 . . ?
C6 C7 C2 119.9(4) . . ?
C6 C7 C8 132.0(4) . . ?
C2 C7 C8 108.1(3) . . ?
C13 C8 C9 119.1(4) . . ?
C13 C8 C7 108.6(3) . . ?
C9 C8 C7 132.4(4) . . ?
C10 C9 C8 119.9(4) . . ?
C10 C9 H9 120.1 . . ?
C8 C9 H9 120.1 . . ?
C9 C10 C11 121.4(4) . . ?
C9 C10 H10 119.3 . . ?
C11 C10 H10 119.3 . . ?
N1 C11 C12 119.1(4) . . ?
N1 C11 C10 122.5(4) . . ?
C12 C11 C10 118.4(4) . . ?
C13 C12 C11 119.4(4) . . ?
C13 C12 H12 120.3 . . ?
C11 C12 H12 120.3 . . ?
C12 C13 C8 121.9(4) . . ?
C12 C13 C1 126.9(3) . . ?
C8 C13 C1 111.2(3) . . ?
C19 C14 C15 119.0(4) . . ?
C19 C14 N1 120.4(4) . . ?
C15 C14 N1 120.5(4) . . ?
C14 C15 C16 119.2(4) . . ?
C14 C15 H15 120.4 . . ?
C16 C15 H15 120.4 . . ?
C17 C16 C15 121.3(5) . . ?
C17 C16 H16 119.3 . . ?
C15 C16 H16 119.3 . . ?
C16 C17 C18 118.6(4) . . ?
C16 C17 H17 120.7 . . ?
C18 C17 H17 120.7 . . ?
C19 C18 C17 121.1(4) . . ?
C19 C18 H18 119.5 . . ?
C17 C18 H18 119.5 . . ?
C18 C19 C14 120.7(4) . . ?
C18 C19 H19 119.6 . . ?
C14 C19 H19 119.6 . . ?
C25 C20 C21 120.7(4) . . ?
C25 C20 N1 120.0(4) . . ?
C21 C20 N1 119.3(4) . . ?
C20 C21 C22 119.1(5) . . ?
C20 C21 H21 120.4 . . ?
C22 C21 H21 120.4 . . ?
C23 C22 C21 120.0(5) . . ?
C23 C22 H22 120.0 . . ?
C21 C22 H22 120.0 . . ?
C22 C23 C24 120.0(5) . . ?
C22 C23 H23 120.0 . . ?
C24 C23 H23 120.0 . . ?
C25 C24 C23 119.5(6) . . ?
C25 C24 H24 120.3 . . ?
C23 C24 H24 120.3 . . ?
C20 C25 C24 120.7(5) . . ?
C20 C25 H25 119.6 . . ?
C24 C25 H25 119.6 . . ?
N3 C26 C4 177.9(5) . . ?
C28 C27 C32 121.7(4) . . ?
C28 C27 C1 128.1(4) . . ?
C32 C27 C1 110.1(3) . . ?
C27 C28 C29 118.0(4) . . ?
C27 C28 H28 121.0 . . ?
C29 C28 H28 121.0 . . ?
C30 C29 C28 121.0(4) . . ?
C30 C29 C51 119.4(4) . . ?
C28 C29 C51 119.5(4) . . ?
C31 C30 C29 120.5(4) . . ?
C31 C30 H30 119.8 . . ?
C29 C30 H30 119.8 . . ?
C30 C31 C32 119.1(4) . . ?
C30 C31 H31 120.5 . . ?
C32 C31 H31 120.5 . . ?
C31 C32 C27 119.8(4) . . ?
C31 C32 C33 131.3(4) . . ?
C27 C32 C33 108.8(4) . . ?
C34 C33 C38 120.1(4) . . ?
C34 C33 C32 131.1(4) . . ?
C38 C33 C32 108.8(4) . . ?
C35 C34 C33 118.9(4) . . ?
C35 C34 H34 120.5 . . ?
C33 C34 H34 120.5 . . ?
C34 C35 C36 121.5(4) . . ?
C34 C35 H35 119.3 . . ?
C36 C35 H35 119.3 . . ?
C35 C36 C37 120.4(4) . . ?
C35 C36 N2 120.5(4) . . ?
C37 C36 N2 119.1(4) . . ?
C38 C37 C36 118.1(4) . . ?
C38 C37 H37 120.9 . . ?
C36 C37 H37 120.9 . . ?
C37 C38 C33 121.0(4) . . ?
C37 C38 C1 128.5(4) . . ?
C33 C38 C1 110.5(3) . . ?
C44 C39 C40 119.3(4) . . ?
C44 C39 N2 121.5(4) . . ?
C40 C39 N2 119.2(4) . . ?
C41 C40 C39 120.0(5) . . ?
C41 C40 H40 120.0 . . ?
C39 C40 H40 120.0 . . ?
C40 C41 C42 120.8(5) . . ?
C40 C41 H41 119.6 . . ?
C42 C41 H41 119.6 . . ?
C41 C42 C43 119.3(4) . . ?
C41 C42 H42 120.4 . . ?
C43 C42 H42 120.4 . . ?
C44 C43 C42 120.4(5) . . ?
C44 C43 H43 119.8 . . ?
C42 C43 H43 119.8 . . ?
C43 C44 C39 120.2(5) . . ?
C43 C44 H44 119.9 . . ?
C39 C44 H44 119.9 . . ?
C50 C45 C46 118.8(5) . . ?
C50 C45 N2 120.0(5) . . ?
C46 C45 N2 121.2(5) . . ?
C47 C46 C45 120.2(6) . . ?
C47 C46 H46 119.9 . . ?
C45 C46 H46 119.9 . . ?
C48 C47 C46 121.0(6) . . ?
C48 C47 H47 119.5 . . ?
C46 C47 H47 119.5 . . ?
C47 C48 C49 120.6(6) . . ?
C47 C48 H48 119.7 . . ?
C49 C48 H48 119.7 . . ?
C48 C49 C50 119.3(7) . . ?
C48 C49 H49 120.4 . . ?
C50 C49 H49 120.4 . . ?
C45 C50 C49 120.2(6) . . ?
C45 C50 H50 119.9 . . ?
C49 C50 H50 119.9 . . ?
N4 C51 C29 179.4(6) . . ?
C53 C52 C64 101.0(3) . . ?
C53 C52 C78 110.7(3) . . ?
C64 C52 C78 115.2(3) . . ?
C53 C52 C89 114.0(3) . . ?
C64 C52 C89 115.0(3) . . ?
C78 C52 C89 101.4(3) . . ?
C54 C53 C58 121.9(4) . . ?
C54 C53 C52 127.5(4) . . ?
C58 C53 C52 110.5(3) . . ?
C53 C54 C55 118.3(4) . . ?
C53 C54 H54 120.9 . . ?
C55 C54 H54 120.9 . . ?
C56 C55 C54 120.5(4) . . ?
C56 C55 C77 120.9(4) . . ?
C54 C55 C77 118.6(4) . . ?
C57 C56 C55 121.2(4) . . ?
C57 C56 H56 119.4 . . ?
C55 C56 H56 119.4 . . ?
C56 C57 C58 118.8(4) . . ?
C56 C57 H57 120.6 . . ?
C58 C57 H57 120.6 . . ?
C57 C58 C53 119.3(4) . . ?
C57 C58 C59 132.2(4) . . ?
C53 C58 C59 108.5(4) . . ?
C60 C59 C64 119.7(4) . . ?
C60 C59 C58 131.4(4) . . ?
C64 C59 C58 108.9(4) . . ?
C59 C60 C61 119.2(4) . . ?
C59 C60 H60 120.4 . . ?
C61 C60 H60 120.4 . . ?
C62 C61 C60 121.0(4) . . ?
C62 C61 H61 119.5 . . ?
C60 C61 H61 119.5 . . ?
C61 C62 C63 120.3(4) . . ?
C61 C62 N5 121.7(4) . . ?
C63 C62 N5 118.0(4) . . ?
C64 C63 C62 118.1(4) . . ?
C64 C63 H63 121.0 . . ?
C62 C63 H63 121.0 . . ?
C59 C64 C63 121.7(4) . . ?
C59 C64 C52 111.0(4) . . ?
C63 C64 C52 127.3(4) . . ?
C66 C65 C70 118.4(4) . . ?
C66 C65 N5 121.9(4) . . ?
C70 C65 N5 119.7(4) . . ?
C67 C66 C65 119.8(4) . . ?
C67 C66 H66 120.1 . . ?
C65 C66 H66 120.1 . . ?
C68 C67 C66 121.8(5) . . ?
C68 C67 H67 119.1 . . ?
C66 C67 H67 119.1 . . ?
C67 C68 C69 118.3(4) . . ?
C67 C68 H68 120.9 . . ?
C69 C68 H68 120.9 . . ?
C70 C69 C68 120.3(4) . . ?
C70 C69 H69 119.9 . . ?
C68 C69 H69 119.9 . . ?
C69 C70 C65 121.4(4) . . ?
C69 C70 H70 119.3 . . ?
C65 C70 H70 119.3 . . ?
C76 C71 C72 120.4(5) . . ?
C76 C71 N5 119.5(4) . . ?
C72 C71 N5 120.1(5) . . ?
C73 C72 C71 120.2(5) . . ?
C73 C72 H72 119.9 . . ?
C71 C72 H72 119.9 . . ?
C72 C73 C74 119.1(6) . . ?
C72 C73 H73 120.5 . . ?
C74 C73 H73 120.5 . . ?
C75 C74 C73 121.0(6) . . ?
C75 C74 H74 119.5 . . ?
C73 C74 H74 119.5 . . ?
C74 C75 C76 120.0(6) . . ?
C74 C75 H75 120.0 . . ?
C76 C75 H75 120.0 . . ?
C71 C76 C75 119.3(5) . . ?
C71 C76 H76 120.4 . . ?
C75 C76 H76 120.4 . . ?
N7 C77 C55 179.3(6) . . ?
C79 C78 C83 121.6(4) . . ?
C79 C78 C52 128.1(4) . . ?
C83 C78 C52 110.3(4) . . ?
C78 C79 C80 117.2(5) . . ?
C78 C79 H79 121.4 . . ?
C80 C79 H79 121.4 . . ?
C81 C80 C79 121.8(5) . . ?
C81 C80 C102 119.2(5) . . ?
C79 C80 C102 119.0(5) . . ?
C82 C81 C80 120.5(5) . . ?
C82 C81 H81 119.7 . . ?
C80 C81 H81 119.7 . . ?
C81 C82 C83 118.6(5) . . ?
C81 C82 H82 120.7 . . ?
C83 C82 H82 120.7 . . ?
C78 C83 C82 120.3(4) . . ?
C78 C83 C84 109.3(4) . . ?
C82 C83 C84 130.4(4) . . ?
C85 C84 C89 119.4(4) . . ?
C85 C84 C83 131.5(4) . . ?
C89 C84 C83 109.1(4) . . ?
C86 C85 C84 119.3(4) . . ?
C86 C85 H85 120.4 . . ?
C84 C85 H85 120.4 . . ?
C87 C86 C85 121.1(4) . . ?
C87 C86 H86 119.4 . . ?
C85 C86 H86 119.4 . . ?
C86 C87 C88 120.1(4) . . ?
C86 C87 N6 120.1(4) . . ?
C88 C87 N6 119.8(4) . . ?
C89 C88 C87 118.8(4) . . ?
C89 C88 H88 120.6 . . ?
C87 C88 H88 120.6 . . ?
C88 C89 C84 121.2(4) . . ?
C88 C89 C52 128.8(4) . . ?
C84 C89 C52 109.9(3) . . ?
C95 C90 C91 118.5(4) . . ?
C95 C90 N6 122.1(4) . . ?
C91 C90 N6 119.4(4) . . ?
C92 C91 C90 120.0(5) . . ?
C92 C91 H91 120.0 . . ?
C90 C91 H91 120.0 . . ?
C91 C92 C93 121.0(5) . . ?
C91 C92 H92 119.5 . . ?
C93 C92 H92 119.5 . . ?
C94 C93 C92 118.8(5) . . ?
C94 C93 H93 120.6 . . ?
C92 C93 H93 120.6 . . ?
C93 C94 C95 121.7(5) . . ?
C93 C94 H94 119.2 . . ?
C95 C94 H94 119.2 . . ?
C94 C95 C90 120.0(5) . . ?
C94 C95 H95 120.0 . . ?
C90 C95 H95 120.0 . . ?
C97 C96 C101 119.8(5) . . ?
C97 C96 N6 120.7(5) . . ?
C101 C96 N6 119.6(4) . . ?
C96 C97 C98 120.3(6) . . ?
C96 C97 H97 119.9 . . ?
C98 C97 H97 119.9 . . ?
C99 C98 C97 120.2(6) . . ?
C99 C98 H98 119.9 . . ?
C97 C98 H98 119.9 . . ?
C98 C99 C100 120.1(6) . . ?
C98 C99 H99 119.9 . . ?
C100 C99 H99 119.9 . . ?
C99 C100 C101 120.1(6) . . ?
C99 C100 H100 120.0 . . ?
C101 C100 H100 120.0 . . ?
C100 C101 C96 119.5(5) . . ?
C100 C101 H101 120.2 . . ?
C96 C101 H101 120.2 . . ?
N8 C102 C80 178.4(8) . . ?
Cl1 C103 Cl2 117.3(7) . . ?
Cl1 C103 H10A 108.0 . . ?
Cl2 C103 H10A 108.0 . . ?
Cl1 C103 H10B 108.0 . . ?
Cl2 C103 H10B 108.0 . . ?
H10A C103 H10B 107.2 . . ?
O1 C104 H10C 109.5 . . ?
O1 C104 H10D 109.5 . . ?
H10C C104 H10D 109.5 . . ?
O1 C104 H10E 109.5 . . ?
H10C C104 H10E 109.5 . . ?
H10D C104 H10E 109.5 . . ?
O2 C104 H10F 109.5 . . ?
O2 C104 H10G 109.5 . . ?
H10F C104 H10G 109.5 . . ?
O2 C104 H10H 109.5 . . ?
H10F C104 H10H 109.5 . . ?
H10G C104 H10H 109.5 . . ?
C104 O1 H1 109.5 . . ?
C104 O2 H2 109.5 . . ?
O3 C105 H10I 109.5 . . ?
O3 C105 H10J 109.5 . . ?
H10I C105 H10J 109.5 . . ?
O3 C105 H10K 109.5 . . ?
H10I C105 H10K 109.5 . . ?
H10J C105 H10K 109.5 . . ?
O4 C105 H10L 109.5 . . ?
O4 C105 H10M 109.5 . . ?
H10L C105 H10M 109.5 . . ?
O4 C105 H10N 109.5 . . ?
H10L C105 H10N 109.5 . . ?
H10M C105 H10N 109.5 . . ?
C105 O3 H3A 109.5 . . ?
C105 O4 H4 109.5 . . ?

loop_
_geom_bond_atom_site_label_1
_geom_bond_atom_site_label_2
_geom_bond_distance
_geom_bond_site_symmetry_2
_geom_bond_publ_flag
Cl1 C103 1.674(10) . ?
Cl2 C103 1.699(11) . ?
N1 C11 1.401(6) . ?
N1 C14 1.425(5) . ?
N1 C20 1.439(6) . ?
N2 C45 1.415(6) . ?
N2 C39 1.423(5) . ?
N2 C36 1.438(6) . ?
N3 C26 1.155(6) . ?
N4 C51 1.134(7) . ?
N5 C65 1.411(6) . ?
N5 C62 1.429(5) . ?
N5 C71 1.434(6) . ?
N6 C90 1.408(6) . ?
N6 C96 1.423(6) . ?
N6 C87 1.433(6) . ?
N7 C77 1.159(6) . ?
N8 C102 1.146(8) . ?
C1 C38 1.518(6) . ?
C1 C2 1.522(5) . ?
C1 C13 1.526(5) . ?
C1 C27 1.528(5) . ?
C2 C3 1.379(6) . ?
C2 C7 1.404(6) . ?
C3 C4 1.390(6) . ?
C3 H3 0.9400 . ?
C4 C5 1.409(6) . ?
C4 C26 1.427(6) . ?
C5 C6 1.376(6) . ?
C5 H5 0.9400 . ?
C6 C7 1.396(6) . ?
C6 H6 0.9400 . ?
C7 C8 1.475(6) . ?
C8 C13 1.391(5) . ?
C8 C9 1.395(6) . ?
C9 C10 1.372(6) . ?
C9 H9 0.9400 . ?
C10 C11 1.415(6) . ?
C10 H10 0.9400 . ?
C11 C12 1.404(6) . ?
C12 C13 1.379(6) . ?
C12 H12 0.9400 . ?
C14 C19 1.380(6) . ?
C14 C15 1.392(7) . ?
C15 C16 1.396(7) . ?
C15 H15 0.9400 . ?
C16 C17 1.371(7) . ?
C16 H16 0.9400 . ?
C17 C18 1.380(8) . ?
C17 H17 0.9400 . ?
C18 C19 1.371(7) . ?
C18 H18 0.9400 . ?
C19 H19 0.9400 . ?
C20 C25 1.370(7) . ?
C20 C21 1.384(7) . ?
C21 C22 1.407(7) . ?
C21 H21 0.9400 . ?
C22 C23 1.375(10) . ?
C22 H22 0.9400 . ?
C23 C24 1.404(10) . ?
C23 H23 0.9400 . ?
C24 C25 1.376(8) . ?
C24 H24 0.9400 . ?
C25 H25 0.9400 . ?
C27 C28 1.371(6) . ?
C27 C32 1.405(6) . ?
C28 C29 1.402(6) . ?
C28 H28 0.9400 . ?
C29 C30 1.400(7) . ?
C29 C51 1.437(7) . ?
C30 C31 1.376(8) . ?
C30 H30 0.9400 . ?
C31 C32 1.400(6) . ?
C31 H31 0.9400 . ?
C32 C33 1.453(6) . ?
C33 C34 1.390(6) . ?
C33 C38 1.402(6) . ?
C34 C35 1.378(7) . ?
C34 H34 0.9400 . ?
C35 C36 1.385(7) . ?
C35 H35 0.9400 . ?
C36 C37 1.404(6) . ?
C37 C38 1.390(6) . ?
C37 H37 0.9400 . ?
C39 C44 1.388(7) . ?
C39 C40 1.393(6) . ?
C40 C41 1.380(7) . ?
C40 H40 0.9400 . ?
C41 C42 1.383(8) . ?
C41 H41 0.9400 . ?
C42 C43 1.387(8) . ?
C42 H42 0.9400 . ?
C43 C44 1.385(7) . ?
C43 H43 0.9400 . ?
C44 H44 0.9400 . ?
C45 C50 1.378(8) . ?
C45 C46 1.394(7) . ?
C46 C47 1.373(8) . ?
C46 H46 0.9400 . ?
C47 C48 1.349(12) . ?
C47 H47 0.9400 . ?
C48 C49 1.377(12) . ?
C48 H48 0.9400 . ?
C49 C50 1.401(9) . ?
C49 H49 0.9400 . ?
C50 H50 0.9400 . ?
C52 C53 1.523(6) . ?
C52 C64 1.527(5) . ?
C52 C78 1.529(5) . ?
C52 C89 1.532(6) . ?
C53 C54 1.373(6) . ?
C53 C58 1.406(6) . ?
C54 C55 1.397(6) . ?
C54 H54 0.9400 . ?
C55 C56 1.390(7) . ?
C55 C77 1.426(6) . ?
C56 C57 1.384(7) . ?
C56 H56 0.9400 . ?
C57 C58 1.398(6) . ?
C57 H57 0.9400 . ?
C58 C59 1.458(6) . ?
C59 C60 1.388(6) . ?
C59 C64 1.389(6) . ?
C60 C61 1.394(6) . ?
C60 H60 0.9400 . ?
C61 C62 1.387(7) . ?
C61 H61 0.9400 . ?
C62 C63 1.399(6) . ?
C63 C64 1.398(6) . ?
C63 H63 0.9400 . ?
C65 C66 1.393(7) . ?
C65 C70 1.396(6) . ?
C66 C67 1.385(7) . ?
C66 H66 0.9400 . ?
C67 C68 1.382(7) . ?
C67 H67 0.9400 . ?
C68 C69 1.397(7) . ?
C68 H68 0.9400 . ?
C69 C70 1.375(7) . ?
C69 H69 0.9400 . ?
C70 H70 0.9400 . ?
C71 C76 1.374(7) . ?
C71 C72 1.388(7) . ?
C72 C73 1.376(8) . ?
C72 H72 0.9400 . ?
C73 C74 1.391(10) . ?
C73 H73 0.9400 . ?
C74 C75 1.362(10) . ?
C74 H74 0.9400 . ?
C75 C76 1.398(8) . ?
C75 H75 0.9400 . ?
C76 H76 0.9400 . ?
C78 C79 1.388(6) . ?
C78 C83 1.399(7) . ?
C79 C80 1.405(7) . ?
C79 H79 0.9400 . ?
C80 C81 1.396(8) . ?
C80 C102 1.441(7) . ?
C81 C82 1.381(8) . ?
C81 H81 0.9400 . ?
C82 C83 1.407(6) . ?
C82 H82 0.9400 . ?
C83 C84 1.446(6) . ?
C84 C85 1.385(7) . ?
C84 C89 1.407(6) . ?
C85 C86 1.384(8) . ?
C85 H85 0.9400 . ?
C86 C87 1.373(7) . ?
C86 H86 0.9400 . ?
C87 C88 1.409(6) . ?
C88 C89 1.365(6) . ?
C88 H88 0.9400 . ?
C90 C95 1.395(7) . ?
C90 C91 1.403(7) . ?
C91 C92 1.385(7) . ?
C91 H91 0.9400 . ?
C92 C93 1.389(9) . ?
C92 H92 0.9400 . ?
C93 C94 1.363(9) . ?
C93 H93 0.9400 . ?
C94 C95 1.389(8) . ?
C94 H94 0.9400 . ?
C95 H95 0.9400 . ?
C96 C97 1.372(7) . ?
C96 C101 1.397(8) . ?
C97 C98 1.385(9) . ?
C97 H97 0.9400 . ?
C98 C99 1.369(12) . ?
C98 H98 0.9400 . ?
C99 C100 1.384(10) . ?
C99 H99 0.9400 . ?
C100 C101 1.384(8) . ?
C100 H100 0.9400 . ?
C101 H101 0.9400 . ?
C103 H10A 0.9800 . ?
C103 H10B 0.9800 . ?
C104 O1 1.430(13) . ?
C104 O2 1.480(13) . ?
C104 H10C 0.9700 . ?
C104 H10D 0.9700 . ?
C104 H10E 0.9700 . ?
C104 H10F 0.9700 . ?
C104 H10G 0.9700 . ?
C104 H10H 0.9700 . ?
O1 H1 0.8300 . ?
O2 H2 0.8300 . ?
C105 O3 1.412(11) . ?
C105 O4 1.444(13) . ?
C105 H10I 0.9700 . ?
C105 H10J 0.9700 . ?
C105 H10K 0.9700 . ?
C105 H10L 0.9700 . ?
C105 H10M 0.9700 . ?
C105 H10N 0.9700 . ?
O3 H3A 0.8300 . ?
O4 H4 0.8300 . ?

loop_
_geom_torsion_atom_site_label_1
_geom_torsion_atom_site_label_2
_geom_torsion_atom_site_label_3
_geom_torsion_atom_site_label_4
_geom_torsion
_geom_torsion_site_symmetry_1
_geom_torsion_site_symmetry_2
_geom_torsion_site_symmetry_3
_geom_torsion_site_symmetry_4
_geom_torsion_publ_flag
C38 C1 C2 C3 -59.8(5) . . . . ?
C13 C1 C2 C3 176.8(4) . . . . ?
C27 C1 C2 C3 55.2(5) . . . . ?
C38 C1 C2 C7 124.9(4) . . . . ?
C13 C1 C2 C7 1.5(4) . . . . ?
C27 C1 C2 C7 -120.1(4) . . . . ?
C7 C2 C3 C4 -1.6(6) . . . . ?
C1 C2 C3 C4 -176.5(4) . . . . ?
C2 C3 C4 C5 0.2(6) . . . . ?
C2 C3 C4 C26 178.7(4) . . . . ?
C3 C4 C5 C6 0.8(7) . . . . ?
C26 C4 C5 C6 -177.7(4) . . . . ?
C4 C5 C6 C7 -0.3(7) . . . . ?
C5 C6 C7 C2 -1.1(7) . . . . ?
C5 C6 C7 C8 178.1(4) . . . . ?
C3 C2 C7 C6 2.1(6) . . . . ?
C1 C2 C7 C6 177.7(4) . . . . ?
C3 C2 C7 C8 -177.2(4) . . . . ?
C1 C2 C7 C8 -1.6(5) . . . . ?
C6 C7 C8 C13 -178.1(5) . . . . ?
C2 C7 C8 C13 1.1(5) . . . . ?
C6 C7 C8 C9 1.5(8) . . . . ?
C2 C7 C8 C9 -179.3(4) . . . . ?
C13 C8 C9 C10 -1.0(6) . . . . ?
C7 C8 C9 C10 179.4(4) . . . . ?
C8 C9 C10 C11 0.2(7) . . . . ?
C14 N1 C11 C12 158.6(4) . . . . ?
C20 N1 C11 C12 -36.2(6) . . . . ?
C14 N1 C11 C10 -22.9(7) . . . . ?
C20 N1 C11 C10 142.3(4) . . . . ?
C9 C10 C11 N1 -178.0(4) . . . . ?
C9 C10 C11 C12 0.5(7) . . . . ?
N1 C11 C12 C13 178.2(4) . . . . ?
C10 C11 C12 C13 -0.4(6) . . . . ?
C11 C12 C13 C8 -0.4(6) . . . . ?
C11 C12 C13 C1 -179.3(4) . . . . ?
C9 C8 C13 C12 1.1(6) . . . . ?
C7 C8 C13 C12 -179.2(4) . . . . ?
C9 C8 C13 C1 -179.8(4) . . . . ?
C7 C8 C13 C1 -0.1(5) . . . . ?
C38 C1 C13 C12 53.5(5) . . . . ?
C2 C1 C13 C12 178.2(4) . . . . ?
C27 C1 C13 C12 -62.6(5) . . . . ?
C38 C1 C13 C8 -125.5(4) . . . . ?
C2 C1 C13 C8 -0.8(4) . . . . ?
C27 C1 C13 C8 118.4(4) . . . . ?
C11 N1 C14 C19 138.6(5) . . . . ?
C20 N1 C14 C19 -26.7(6) . . . . ?
C11 N1 C14 C15 -43.9(7) . . . . ?
C20 N1 C14 C15 150.8(5) . . . . ?
C19 C14 C15 C16 -1.8(7) . . . . ?
N1 C14 C15 C16 -179.3(5) . . . . ?
C14 C15 C16 C17 1.6(8) . . . . ?
C15 C16 C17 C18 -0.5(9) . . . . ?
C16 C17 C18 C19 -0.5(8) . . . . ?
C17 C18 C19 C14 0.2(8) . . . . ?
C15 C14 C19 C18 0.9(7) . . . . ?
N1 C14 C19 C18 178.5(5) . . . . ?
C11 N1 C20 C25 120.6(5) . . . . ?
C14 N1 C20 C25 -73.2(6) . . . . ?
C11 N1 C20 C21 -61.0(6) . . . . ?
C14 N1 C20 C21 105.2(5) . . . . ?
C25 C20 C21 C22 -1.0(7) . . . . ?
N1 C20 C21 C22 -179.3(4) . . . . ?
C20 C21 C22 C23 0.3(8) . . . . ?
C21 C22 C23 C24 0.0(8) . . . . ?
C22 C23 C24 C25 0.3(9) . . . . ?
C21 C20 C25 C24 1.3(8) . . . . ?
N1 C20 C25 C24 179.7(4) . . . . ?
C23 C24 C25 C20 -1.0(8) . . . . ?
C38 C1 C27 C28 176.1(4) . . . . ?
C2 C1 C27 C28 52.6(5) . . . . ?
C13 C1 C27 C28 -61.0(5) . . . . ?
C38 C1 C27 C32 -0.8(4) . . . . ?
C2 C1 C27 C32 -124.3(4) . . . . ?
C13 C1 C27 C32 122.2(4) . . . . ?
C32 C27 C28 C29 1.1(6) . . . . ?
C1 C27 C28 C29 -175.4(4) . . . . ?
C27 C28 C29 C30 0.1(6) . . . . ?
C27 C28 C29 C51 -178.8(4) . . . . ?
C28 C29 C30 C31 -1.0(7) . . . . ?
C51 C29 C30 C31 178.0(5) . . . . ?
C29 C30 C31 C32 0.6(7) . . . . ?
C30 C31 C32 C27 0.6(7) . . . . ?
C30 C31 C32 C33 176.8(5) . . . . ?
C28 C27 C32 C31 -1.5(6) . . . . ?
C1 C27 C32 C31 175.6(4) . . . . ?
C28 C27 C32 C33 -178.5(4) . . . . ?
C1 C27 C32 C33 -1.3(4) . . . . ?
C31 C32 C33 C34 6.1(8) . . . . ?
C27 C32 C33 C34 -177.5(4) . . . . ?
C31 C32 C33 C38 -173.3(5) . . . . ?
C27 C32 C33 C38 3.1(5) . . . . ?
C38 C33 C34 C35 0.8(7) . . . . ?
C32 C33 C34 C35 -178.5(5) . . . . ?
C33 C34 C35 C36 -0.8(7) . . . . ?
C34 C35 C36 C37 0.6(7) . . . . ?
C34 C35 C36 N2 -178.9(4) . . . . ?
C45 N2 C36 C35 -116.9(5) . . . . ?
C39 N2 C36 C35 48.8(6) . . . . ?
C45 N2 C36 C37 63.6(6) . . . . ?
C39 N2 C36 C37 -130.7(4) . . . . ?
C35 C36 C37 C38 -0.5(6) . . . . ?
N2 C36 C37 C38 179.0(4) . . . . ?
C36 C37 C38 C33 0.5(6) . . . . ?
C36 C37 C38 C1 -176.5(4) . . . . ?
C34 C33 C38 C37 -0.7(6) . . . . ?
C32 C33 C38 C37 178.8(4) . . . . ?
C34 C33 C38 C1 176.8(4) . . . . ?
C32 C33 C38 C1 -3.7(4) . . . . ?
C2 C1 C38 C37 -59.8(5) . . . . ?
C13 C1 C38 C37 56.7(5) . . . . ?
C27 C1 C38 C37 -180.0(4) . . . . ?
C2 C1 C38 C33 123.0(4) . . . . ?
C13 C1 C38 C33 -120.6(4) . . . . ?
C27 C1 C38 C33 2.8(4) . . . . ?
C45 N2 C39 C44 30.7(7) . . . . ?
C36 N2 C39 C44 -134.8(5) . . . . ?
C45 N2 C39 C40 -149.7(5) . . . . ?
C36 N2 C39 C40 44.9(6) . . . . ?
C44 C39 C40 C41 -2.2(7) . . . . ?
N2 C39 C40 C41 178.2(4) . . . . ?
C39 C40 C41 C42 1.3(7) . . . . ?
C40 C41 C42 C43 0.0(8) . . . . ?
C41 C42 C43 C44 -0.5(8) . . . . ?
C42 C43 C44 C39 -0.4(8) . . . . ?
C40 C39 C44 C43 1.7(7) . . . . ?
N2 C39 C44 C43 -178.6(5) . . . . ?
C39 N2 C45 C50 45.5(7) . . . . ?
C36 N2 C45 C50 -149.3(5) . . . . ?
C39 N2 C45 C46 -133.0(5) . . . . ?
C36 N2 C45 C46 32.2(7) . . . . ?
C50 C45 C46 C47 -1.5(8) . . . . ?
N2 C45 C46 C47 177.1(6) . . . . ?
C45 C46 C47 C48 0.5(11) . . . . ?
C46 C47 C48 C49 1.6(13) . . . . ?
C47 C48 C49 C50 -2.6(13) . . . . ?
C46 C45 C50 C49 0.4(9) . . . . ?
N2 C45 C50 C49 -178.2(6) . . . . ?
C48 C49 C50 C45 1.6(11) . . . . ?
C64 C52 C53 C54 -179.4(4) . . . . ?
C78 C52 C53 C54 58.1(5) . . . . ?
C89 C52 C53 C54 -55.5(5) . . . . ?
C64 C52 C53 C58 2.7(4) . . . . ?
C78 C52 C53 C58 -119.8(4) . . . . ?
C89 C52 C53 C58 126.7(4) . . . . ?
C58 C53 C54 C55 1.0(6) . . . . ?
C52 C53 C54 C55 -176.7(4) . . . . ?
C53 C54 C55 C56 -0.7(6) . . . . ?
C53 C54 C55 C77 178.1(4) . . . . ?
C54 C55 C56 C57 -0.3(7) . . . . ?
C77 C55 C56 C57 -179.1(4) . . . . ?
C55 C56 C57 C58 1.0(7) . . . . ?
C56 C57 C58 C53 -0.8(7) . . . . ?
C56 C57 C58 C59 -179.8(5) . . . . ?
C54 C53 C58 C57 -0.2(6) . . . . ?
C52 C53 C58 C57 177.8(4) . . . . ?
C54 C53 C58 C59 179.1(4) . . . . ?
C52 C53 C58 C59 -2.9(5) . . . . ?
C57 C58 C59 C60 1.6(8) . . . . ?
C53 C58 C59 C60 -177.6(4) . . . . ?
C57 C58 C59 C64 -179.0(5) . . . . ?
C53 C58 C59 C64 1.9(5) . . . . ?
C64 C59 C60 C61 -0.7(6) . . . . ?
C58 C59 C60 C61 178.7(4) . . . . ?
C59 C60 C61 C62 1.2(7) . . . . ?
C60 C61 C62 C63 -0.5(7) . . . . ?
C60 C61 C62 N5 -178.5(4) . . . . ?
C65 N5 C62 C61 -23.3(6) . . . . ?
C71 N5 C62 C61 141.2(4) . . . . ?
C65 N5 C62 C63 158.8(4) . . . . ?
C71 N5 C62 C63 -36.7(6) . . . . ?
C61 C62 C63 C64 -0.6(6) . . . . ?
N5 C62 C63 C64 177.4(4) . . . . ?
C60 C59 C64 C63 -0.5(6) . . . . ?
C58 C59 C64 C63 -180.0(4) . . . . ?
C60 C59 C64 C52 179.5(4) . . . . ?
C58 C59 C64 C52 0.0(5) . . . . ?
C62 C63 C64 C59 1.2(6) . . . . ?
C62 C63 C64 C52 -178.8(4) . . . . ?
C53 C52 C64 C59 -1.6(4) . . . . ?
C78 C52 C64 C59 117.8(4) . . . . ?
C89 C52 C64 C59 -124.9(4) . . . . ?
C53 C52 C64 C63 178.4(4) . . . . ?
C78 C52 C64 C63 -62.3(5) . . . . ?
C89 C52 C64 C63 55.1(5) . . . . ?
C62 N5 C65 C66 -43.3(7) . . . . ?
C71 N5 C65 C66 152.3(5) . . . . ?
C62 N5 C65 C70 139.2(5) . . . . ?
C71 N5 C65 C70 -25.2(6) . . . . ?
C70 C65 C66 C67 -1.0(8) . . . . ?
N5 C65 C66 C67 -178.5(5) . . . . ?
C65 C66 C67 C68 0.3(9) . . . . ?
C66 C67 C68 C69 0.7(9) . . . . ?
C67 C68 C69 C70 -1.1(8) . . . . ?
C68 C69 C70 C65 0.5(8) . . . . ?
C66 C65 C70 C69 0.6(7) . . . . ?
N5 C65 C70 C69 178.2(4) . . . . ?
C65 N5 C71 C76 -73.2(6) . . . . ?
C62 N5 C71 C76 121.6(5) . . . . ?
C65 N5 C71 C72 104.5(5) . . . . ?
C62 N5 C71 C72 -60.7(6) . . . . ?
C76 C71 C72 C73 -0.2(7) . . . . ?
N5 C71 C72 C73 -177.8(4) . . . . ?
C71 C72 C73 C74 -1.1(8) . . . . ?
C72 C73 C74 C75 0.7(8) . . . . ?
C73 C74 C75 C76 0.9(9) . . . . ?
C72 C71 C76 C75 1.8(7) . . . . ?
N5 C71 C76 C75 179.5(4) . . . . ?
C74 C75 C76 C71 -2.2(8) . . . . ?
C53 C52 C78 C79 57.2(5) . . . . ?
C64 C52 C78 C79 -56.6(6) . . . . ?
C89 C52 C78 C79 178.5(4) . . . . ?
C53 C52 C78 C83 -119.4(4) . . . . ?
C64 C52 C78 C83 126.8(4) . . . . ?
C89 C52 C78 C83 1.9(4) . . . . ?
C83 C78 C79 C80 0.6(6) . . . . ?
C52 C78 C79 C80 -175.7(4) . . . . ?
C78 C79 C80 C81 0.6(7) . . . . ?
C78 C79 C80 C102 -177.9(4) . . . . ?
C79 C80 C81 C82 -1.1(8) . . . . ?
C102 C80 C81 C82 177.4(5) . . . . ?
C80 C81 C82 C83 0.3(8) . . . . ?
C79 C78 C83 C82 -1.3(7) . . . . ?
C52 C78 C83 C82 175.5(4) . . . . ?
C79 C78 C83 C84 180.0(4) . . . . ?
C52 C78 C83 C84 -3.2(5) . . . . ?
C81 C82 C83 C78 0.8(7) . . . . ?
C81 C82 C83 C84 179.3(5) . . . . ?
C78 C83 C84 C85 -177.6(5) . . . . ?
C82 C83 C84 C85 3.9(8) . . . . ?
C78 C83 C84 C89 3.2(5) . . . . ?
C82 C83 C84 C89 -175.4(5) . . . . ?
C89 C84 C85 C86 -1.5(7) . . . . ?
C83 C84 C85 C86 179.3(5) . . . . ?
C84 C85 C86 C87 1.4(8) . . . . ?
C85 C86 C87 C88 0.0(8) . . . . ?
C85 C86 C87 N6 179.8(5) . . . . ?
C90 N6 C87 C86 52.3(6) . . . . ?
C96 N6 C87 C86 -117.0(5) . . . . ?
C90 N6 C87 C88 -127.9(4) . . . . ?
C96 N6 C87 C88 62.8(6) . . . . ?
C86 C87 C88 C89 -1.4(6) . . . . ?
N6 C87 C88 C89 178.8(4) . . . . ?
C87 C88 C89 C84 1.3(6) . . . . ?
C87 C88 C89 C52 -177.0(4) . . . . ?
C85 C84 C89 C88 0.2(6) . . . . ?
C83 C84 C89 C88 179.5(4) . . . . ?
C85 C84 C89 C52 178.8(4) . . . . ?
C83 C84 C89 C52 -1.9(5) . . . . ?
C53 C52 C89 C88 -62.5(5) . . . . ?
C64 C52 C89 C88 53.5(6) . . . . ?
C78 C52 C89 C88 178.5(4) . . . . ?
C53 C52 C89 C84 119.0(4) . . . . ?
C64 C52 C89 C84 -125.0(4) . . . . ?
C78 C52 C89 C84 0.0(4) . . . . ?
C96 N6 C90 C95 35.4(7) . . . . ?
C87 N6 C90 C95 -133.7(5) . . . . ?
C96 N6 C90 C91 -144.5(5) . . . . ?
C87 N6 C90 C91 46.4(6) . . . . ?
C95 C90 C91 C92 -0.7(7) . . . . ?
N6 C90 C91 C92 179.1(5) . . . . ?
C90 C91 C92 C93 0.5(8) . . . . ?
C91 C92 C93 C94 -0.4(8) . . . . ?
C92 C93 C94 C95 0.5(9) . . . . ?
C93 C94 C95 C90 -0.7(9) . . . . ?
C91 C90 C95 C94 0.8(7) . . . . ?
N6 C90 C95 C94 -179.1(5) . . . . ?
C90 N6 C96 C97 -141.3(5) . . . . ?
C87 N6 C96 C97 27.6(7) . . . . ?
C90 N6 C96 C101 39.6(7) . . . . ?
C87 N6 C96 C101 -151.6(5) . . . . ?
C101 C96 C97 C98 0.0(9) . . . . ?
N6 C96 C97 C98 -179.2(6) . . . . ?
C96 C97 C98 C99 0.1(11) . . . . ?
C97 C98 C99 C100 0.1(12) . . . . ?
C98 C99 C100 C101 -0.3(12) . . . . ?
C99 C100 C101 C96 0.4(10) . . . . ?
C97 C96 C101 C100 -0.2(8) . . . . ?
N6 C96 C101 C100 179.0(5) . . . . ?
